data_7204553
loop_
_publ_author_name
'Bj\"ork, Helen'
'Gustafsson, Torbj\"orn'
'Thomas, John O.'
'Lidin, Sven'
'Pet\<r\'i\<cek, V\'aclav'

_publ_section_title
;
 Long-range ordering during delithiation of LiMn2O4 cathode material
;
_journal_issue 3
_journal_name_full 'Journal of Materials Chemistry'
_journal_page_first 585
_journal_paper_doi 10.1039/b210265j
_journal_volume 13
_journal_year 2003
_chemical_formula_sum 'Li Mn2 O4'
_chemical_formula_weight 180.1
_space_group_IT_number 227
_symmetry_cell_setting cubic
_symmetry_space_group_name_Hall '-F 4vw 2vw 3'
_symmetry_space_group_name_H-M 'F d -3 m :2'
_cell_angle_alpha 90
_cell_angle_beta 90
_cell_angle_gamma 90
_cell_formula_units_Z 8
_cell_length_a 8.244(4)
_cell_length_b 8.244(4)
_cell_length_c 8.244(4)
_cell_measurement_radiation 'Mo K\a'
_cell_measurement_reflns_used 25
_cell_measurement_temperature 295
_cell_measurement_theta_max 20
_cell_measurement_theta_min 19
_cell_measurement_wavelength 0.71073
_cell_volume 560.3(5)
_computing_cell_refinement 'STOE IPDS'
_computing_data_collection 'STOE IPDS'
_computing_data_reduction 'X-red and X-shape (STOE & Cie GmbH, 1996)'
_computing_molecular_graphics -
_computing_publication_material JANA2000
_computing_structure_refinement DUPALS
_computing_structure_solution -
_diffrn_ambient_temperature 295(2)
_diffrn_measurement_device 'Image plate diffractometer'
_diffrn_measurement_device_type 'STOE IPDS'
_diffrn_measurement_method 'omega scans'
_diffrn_radiation_monochromator graphite
_diffrn_radiation_probe x-ray
_diffrn_radiation_type 'Mo K\a'
_diffrn_radiation_wavelength 0.71073
_diffrn_reflns_av_R_equivalents 0.0568
_diffrn_reflns_limit_h_max 18
_diffrn_reflns_limit_h_min -17
_diffrn_reflns_limit_k_max 18
_diffrn_reflns_limit_k_min -15
_diffrn_reflns_limit_l_max 18
_diffrn_reflns_limit_l_min -11
_diffrn_reflns_number 1766
_diffrn_reflns_theta_max 40
_diffrn_reflns_theta_min 0
_diffrn_standards_decay_% 0
_diffrn_standards_interval_count 0
_diffrn_standards_interval_time .
_diffrn_standards_number 0
_exptl_absorpt_coefficient_mu 8.688
_exptl_absorpt_correction_T_max 0.377
_exptl_absorpt_correction_T_min 0.182
_exptl_absorpt_correction_type none
_exptl_crystal_colour black
_exptl_crystal_density_diffrn 4.262
_exptl_crystal_description octahedral
_exptl_crystal_F_000 680
_exptl_crystal_size_max 0.2
_exptl_crystal_size_mid 0.2
_exptl_crystal_size_min 0.2
_refine_diff_density_max 0.67
_refine_diff_density_min -0.77
_refine_ls_extinction_method none
_refine_ls_goodness_of_fit_obs 2.26
_refine_ls_goodness_of_fit_ref 2.03
_refine_ls_number_parameters 7
_refine_ls_number_reflns 108
_refine_ls_R_factor_all 0.0307
_refine_ls_R_factor_gt 0.0207
_refine_ls_shift/su_max 0.060
_refine_ls_shift/su_mean 0.0000
_refine_ls_structure_factor_coef F
_refine_ls_weighting_details w==1/(\s^2^(F)+0.000064F^2^)
_refine_ls_weighting_scheme sigma
_refine_ls_wR_factor_gt 0.0256
_refine_ls_wR_factor_ref 0.0262
_reflns_limit_h_max 14
_reflns_limit_h_min 1
_reflns_limit_k_max 10
_reflns_limit_k_min 0
_reflns_limit_l_max 8
_reflns_limit_l_min 0
_reflns_number_observed 85
_reflns_number_total 108
_reflns_observed_criterion 3\s
_cod_data_source_file b210265j.txt
_cod_data_source_block spinell
_cod_depositor_comments
;
The following automatic conversions were performed:
'_diffrn_radiation_probe' value 'X-ray' changed to 'x-ray' according to
'/home/adriana/struct/CIF-dictionaries/cif_core.dic' dictionary named
'cif_core.dic' version 2.4.1 from 2010-06-29.

Automatic conversion script
Id: cif_fix_enum 1555 2011-01-17 13:19:09Z saulius 

The following automatic conversions were performed:

'_diffrn_ambient_temperature' value 'ambient' was changed to '295(2)'
- the room/ambient temperature average [293;298] in Kelvins(K) was
taken.

Automatic conversion script
Id: cif_fix_values 1569 2011-02-09 13:29:24Z adriana 
;
_cod_original_cell_volume 560.5(5)
_cod_original_sg_symbol_H-M Fd-3m
_cod_database_code 7204553

loop_
_symmetry_equiv_pos_site_id
_symmetry_equiv_pos_as_xyz
1 x,y,z
2 y,z,x
3 z,x,y
4 1/4+x,1/4+y,-z
5 1/4+y,1/4+z,-x
6 1/4+z,1/4+x,-y
7 1/2+y,1/4-z,3/4-x
8 1/2+z,1/4-x,3/4-y
9 1/4-z,1/2+x,3/4-y
10 1/4-x,1/2+y,3/4-z
11 1/4-y,1/2+z,3/4-x
12 1/2+x,1/4-y,3/4-z
13 y,x,z
14 z,y,x
15 x,z,y
16 1/4+y,1/4+x,-z
17 1/4+z,1/4+y,-x
18 1/4+x,1/4+z,-y
19 1/4-z,1/2+y,3/4-x
20 1/4-x,1/2+z,3/4-y
21 1/2+x,1/4-z,3/4-y
22 1/2+y,1/4-x,3/4-z
23 1/2+z,1/4-y,3/4-x
24 1/4-y,1/2+x,3/4-z
25 -x,-y,-z
26 -y,-z,-x
27 -z,-x,-y
28 1/4-x,1/4-y,z
29 1/4-y,1/4-z,x
30 1/4-z,1/4-x,y
31 1/2-y,1/4+z,3/4+x
32 1/2-z,1/4+x,3/4+y
33 1/4+z,1/2-x,3/4+y
34 1/4+x,1/2-y,3/4+z
35 1/4+y,1/2-z,3/4+x
36 1/2-x,1/4+y,3/4+z
37 -y,-x,-z
38 -z,-y,-x
39 -x,-z,-y
40 1/4-y,1/4-x,z
41 1/4-z,1/4-y,x
42 1/4-x,1/4-z,y
43 1/4+z,1/2-y,3/4+x
44 1/4+x,1/2-z,3/4+y
45 1/2-x,1/4+z,3/4+y
46 1/2-y,1/4+x,3/4+z
47 1/2-z,1/4+y,3/4+x
48 1/4+y,1/2-x,3/4+z
49 x,1/2+y,1/2+z
50 y,1/2+z,1/2+x
51 z,1/2+x,1/2+y
52 1/4+x,3/4+y,1/2-z
53 1/4+y,3/4+z,1/2-x
54 1/4+z,3/4+x,1/2-y
55 1/2+y,3/4-z,1/4-x
56 1/2+z,3/4-x,1/4-y
57 1/4-z,x,1/4-y
58 1/4-x,y,1/4-z
59 1/4-y,z,1/4-x
60 1/2+x,3/4-y,1/4-z
61 y,1/2+x,1/2+z
62 z,1/2+y,1/2+x
63 x,1/2+z,1/2+y
64 1/4+y,3/4+x,1/2-z
65 1/4+z,3/4+y,1/2-x
66 1/4+x,3/4+z,1/2-y
67 1/4-z,y,1/4-x
68 1/4-x,z,1/4-y
69 1/2+x,3/4-z,1/4-y
70 1/2+y,3/4-x,1/4-z
71 1/2+z,3/4-y,1/4-x
72 1/4-y,x,1/4-z
73 -x,1/2-y,1/2-z
74 -y,1/2-z,1/2-x
75 -z,1/2-x,1/2-y
76 1/4-x,3/4-y,1/2+z
77 1/4-y,3/4-z,1/2+x
78 1/4-z,3/4-x,1/2+y
79 1/2-y,3/4+z,1/4+x
80 1/2-z,3/4+x,1/4+y
81 1/4+z,-x,1/4+y
82 1/4+x,-y,1/4+z
83 1/4+y,-z,1/4+x
84 1/2-x,3/4+y,1/4+z
85 -y,1/2-x,1/2-z
86 -z,1/2-y,1/2-x
87 -x,1/2-z,1/2-y
88 1/4-y,3/4-x,1/2+z
89 1/4-z,3/4-y,1/2+x
90 1/4-x,3/4-z,1/2+y
91 1/4+z,-y,1/4+x
92 1/4+x,-z,1/4+y
93 1/2-x,3/4+z,1/4+y
94 1/2-y,3/4+x,1/4+z
95 1/2-z,3/4+y,1/4+x
96 1/4+y,-x,1/4+z
97 1/2+x,y,1/2+z
98 1/2+y,z,1/2+x
99 1/2+z,x,1/2+y
100 3/4+x,1/4+y,1/2-z
101 3/4+y,1/4+z,1/2-x
102 3/4+z,1/4+x,1/2-y
103 y,1/4-z,1/4-x
104 z,1/4-x,1/4-y
105 3/4-z,1/2+x,1/4-y
106 3/4-x,1/2+y,1/4-z
107 3/4-y,1/2+z,1/4-x
108 x,1/4-y,1/4-z
109 1/2+y,x,1/2+z
110 1/2+z,y,1/2+x
111 1/2+x,z,1/2+y
112 3/4+y,1/4+x,1/2-z
113 3/4+z,1/4+y,1/2-x
114 3/4+x,1/4+z,1/2-y
115 3/4-z,1/2+y,1/4-x
116 3/4-x,1/2+z,1/4-y
117 x,1/4-z,1/4-y
118 y,1/4-x,1/4-z
119 z,1/4-y,1/4-x
120 3/4-y,1/2+x,1/4-z
121 1/2-x,-y,1/2-z
122 1/2-y,-z,1/2-x
123 1/2-z,-x,1/2-y
124 3/4-x,1/4-y,1/2+z
125 3/4-y,1/4-z,1/2+x
126 3/4-z,1/4-x,1/2+y
127 -y,1/4+z,1/4+x
128 -z,1/4+x,1/4+y
129 3/4+z,1/2-x,1/4+y
130 3/4+x,1/2-y,1/4+z
131 3/4+y,1/2-z,1/4+x
132 -x,1/4+y,1/4+z
133 1/2-y,-x,1/2-z
134 1/2-z,-y,1/2-x
135 1/2-x,-z,1/2-y
136 3/4-y,1/4-x,1/2+z
137 3/4-z,1/4-y,1/2+x
138 3/4-x,1/4-z,1/2+y
139 3/4+z,1/2-y,1/4+x
140 3/4+x,1/2-z,1/4+y
141 -x,1/4+z,1/4+y
142 -y,1/4+x,1/4+z
143 -z,1/4+y,1/4+x
144 3/4+y,1/2-x,1/4+z
145 1/2+x,1/2+y,z
146 1/2+y,1/2+z,x
147 1/2+z,1/2+x,y
148 3/4+x,3/4+y,-z
149 3/4+y,3/4+z,-x
150 3/4+z,3/4+x,-y
151 y,3/4-z,3/4-x
152 z,3/4-x,3/4-y
153 3/4-z,x,3/4-y
154 3/4-x,y,3/4-z
155 3/4-y,z,3/4-x
156 x,3/4-y,3/4-z
157 1/2+y,1/2+x,z
158 1/2+z,1/2+y,x
159 1/2+x,1/2+z,y
160 3/4+y,3/4+x,-z
161 3/4+z,3/4+y,-x
162 3/4+x,3/4+z,-y
163 3/4-z,y,3/4-x
164 3/4-x,z,3/4-y
165 x,3/4-z,3/4-y
166 y,3/4-x,3/4-z
167 z,3/4-y,3/4-x
168 3/4-y,x,3/4-z
169 1/2-x,1/2-y,-z
170 1/2-y,1/2-z,-x
171 1/2-z,1/2-x,-y
172 3/4-x,3/4-y,z
173 3/4-y,3/4-z,x
174 3/4-z,3/4-x,y
175 -y,3/4+z,3/4+x
176 -z,3/4+x,3/4+y
177 3/4+z,-x,3/4+y
178 3/4+x,-y,3/4+z
179 3/4+y,-z,3/4+x
180 -x,3/4+y,3/4+z
181 1/2-y,1/2-x,-z
182 1/2-z,1/2-y,-x
183 1/2-x,1/2-z,-y
184 3/4-y,3/4-x,z
185 3/4-z,3/4-y,x
186 3/4-x,3/4-z,y
187 3/4+z,-y,3/4+x
188 3/4+x,-z,3/4+y
189 -x,3/4+z,3/4+y
190 -y,3/4+x,3/4+z
191 -z,3/4+y,3/4+x
192 3/4+y,-x,3/4+z

loop_
_atom_site_label
_atom_site_type_symbol
_atom_site_adp_type
_atom_site_fract_x
_atom_site_fract_y
_atom_site_fract_z
_atom_site_U_iso_or_equiv
_atom_site_symmetry_multiplicity
_atom_site_occupancy
Li8a Li Uiso 0.125 0.125 0.125 0.0093(18) 8 1.0000
Mn1 Mn Uani 0.5 0.5 0.5 0.01115(9) 16 1.0
O O Uani 0.26339(19) 0.26339(19) 0.26339(19) 0.0180(3) 32 1.0

loop_
_atom_site_aniso_label
_atom_site_aniso_type_symbol
_atom_site_aniso_U_11
_atom_site_aniso_U_22
_atom_site_aniso_U_33
_atom_site_aniso_U_12
_atom_site_aniso_U_13
_atom_site_aniso_U_23
Mn1 Mn .01115(16) .01115(16) .01115(16) -0.00116(12) -0.00116(12) -0.00116(12)
O O 0.0180(4) 0.0180(4) 0.0180(4) -0.0028(4) -0.0028(4) -0.0028(4)

loop_
_atom_type_symbol
_atom_type_oxidation_number
_atom_type_scat_dispersion_real
_atom_type_scat_dispersion_imag
_atom_type_scat_source
_atom_type_scat_Cromer_Mann_a1
_atom_type_scat_Cromer_Mann_b1
_atom_type_scat_Cromer_Mann_a2
_atom_type_scat_Cromer_Mann_b2
_atom_type_scat_Cromer_Mann_a3
_atom_type_scat_Cromer_Mann_b3
_atom_type_scat_Cromer_Mann_a4
_atom_type_scat_Cromer_Mann_b4
_atom_type_scat_Cromer_Mann_c
Li 0 0.000 0.000 'International Tables Vol C Tables  4.2.6.8 and 6.1.1.4' 1.1282 3.9546 0.7508 1.0524 0.6175 85.390503 0.4653 168.261002 0.0377
Mn 0 0.337 0.728 'International Tables Vol C Tables  4.2.6.8 and 6.1.1.4' 11.2819 5.3409 7.3573 0.3432 3.0193 17.867399 2.2441 83.754303 1.0896
O 0 0.011 0.006 'International Tables Vol C Tables  4.2.6.8 and 6.1.1.4' 3.0485 13.2771 2.2868 5.7011 1.5463 0.3239 0.867 32.908901 0.2508

loop_
_geom_angle_atom_site_label_1
_geom_angle_atom_site_label_2
_geom_angle_atom_site_label_3
_geom_angle
_geom_angle_site_symmetry_1
_geom_angle_site_symmetry_2
_geom_angle_site_symmetry_3
O Li8a O 109.47(4) . . 28_555
O Li8a O 109.47(4) . . 105_533
O Li8a O 109.47(4) 28_555 . .
O Li8a O 109.47(4) 28_555 . 105_533
O Li8a O 109.47(4) 105_533 . .
O Li8a O 109.47(4) 105_533 . 28_555
Mn1 Mn1 Mn1 60 4_556 . 105_634
Mn1 Mn1 O 85.49(3) 4_556 . 4_556
Mn1 Mn1 O 41.90(3) 4_556 . 129_543
Mn1 Mn1 Mn1 60 105_634 . 4_556
Mn1 Mn1 O 41.90(3) 105_634 . 4_556
Mn1 Mn1 O 85.49(3) 105_634 . 129_543
O Mn1 O 83.45(4) 4_556 . 129_543
O Mn1 O 83.45(4) 129_543 . 4_556
Li8a O O 87.53(4) . . 100_545
Li8a O O 87.53(4) . . 31_554
Li8a O O 87.53(4) . . 127_543
Li8a O O 87.53(4) . . 33_554
O O O 119.82(5) 100_545 . 31_554
O O O 66.91(4) 100_545 . 127_543
O O O 52.96(3) 100_545 . 33_554
O O O 119.82(5) 31_554 . 100_545
O O O 171.45(5) 31_554 . 127_543
O O O 66.91(4) 31_554 . 33_554
O O O 66.91(4) 127_543 . 100_545
O O O 171.45(5) 127_543 . 31_554
O O O 119.82(5) 127_543 . 33_554
O O O 52.96(3) 33_554 . 100_545
O O O 66.91(4) 33_554 . 31_554
O O O 119.82(5) 33_554 . 127_543

loop_
_geom_bond_atom_site_label_1
_geom_bond_atom_site_label_2
_geom_bond_distance
_geom_bond_site_symmetry_1
_geom_bond_site_symmetry_2
Li8a O 1.9738(10) . .
Li8a O 1.9738(10) . 28_555
Li8a O 1.9738(10) . 105_533
Mn1 Mn1 2.915 . 4_556
Mn1 Mn1 2.915 . 105_634
Mn1 O 1.9584(10) . 4_556
Mn1 O 1.9584(10) . 129_543
O Li8a 1.9738(10) . .
O O 2.9232(15) . 100_545
O O 2.9232(15) . 31_554
O O 2.9232(15) . 127_543
O O 2.9232(15) . 33_554
